data_7200233
loop_
_publ_author_name
'Du, Miao'
'Jiang, Xiu-Juan'
'Tan, Xue'
'Zhang, Zhi-Hui'
'Cai, Hua'

_publ_section_title
;
 Co-crystallization of a versatile building block 4-amino-
 3,5-bis(4-pyridyl)-1,2,4-triazole with R-isophthalic acids (R = --H,
 --NH2, --SO3H, and --COOH): polymorphism and substituent effect on
 structural diversity
;
_journal_issue 3
_journal_name_full CrystEngComm
_journal_page_first 454
_journal_paper_doi 10.1039/b811132d
_journal_volume 11
_journal_year 2009
_chemical_formula_sum 'C20 H16 N6 O4'
_chemical_formula_weight 404.39
_chemical_name_systematic
;
?
;
_space_group_IT_number 14
_symmetry_cell_setting monoclinic
_symmetry_space_group_name_Hall '-P 2ybc'
_symmetry_space_group_name_H-M 'P 1 21/c 1'
_atom_sites_solution_hydrogens geom
_atom_sites_solution_primary direct
_atom_sites_solution_secondary difmap
_audit_creation_method SHELXL-97
_cell_angle_alpha 90.00
_cell_angle_beta 91.9870(10)
_cell_angle_gamma 90.00
_cell_formula_units_Z 4
_cell_length_a 18.5354(9)
_cell_length_b 6.5819(3)
_cell_length_c 14.7391(7)
_cell_measurement_reflns_used 3366
_cell_measurement_temperature 294(2)
_cell_measurement_theta_max 27.31
_cell_measurement_theta_min 2.77
_cell_volume 1797.06(15)
_computing_cell_refinement 'Bruker Apex II'
_computing_data_collection 'Bruker Apex II'
_computing_data_reduction 'Bruker SAINT'
_computing_molecular_graphics 'Bruker SHELXTL'
_computing_publication_material 'Bruker SHELXTL'
_computing_structure_refinement 'SHELXL-97 (Sheldrick, 1997)'
_computing_structure_solution 'SHELXS-97 (Sheldrick, 1990)'
_diffrn_ambient_temperature 294(2)
_diffrn_measured_fraction_theta_full 0.999
_diffrn_measured_fraction_theta_max 0.999
_diffrn_measurement_device_type 'APEX II CCD area detector'
_diffrn_measurement_method 'phi and omega scans'
_diffrn_radiation_monochromator graphite
_diffrn_radiation_source 'fine-focus sealed tube'
_diffrn_radiation_type MoK\a
_diffrn_radiation_wavelength 0.71073
_diffrn_reflns_av_R_equivalents 0.0206
_diffrn_reflns_av_sigmaI/netI 0.0216
_diffrn_reflns_limit_h_max 22
_diffrn_reflns_limit_h_min -13
_diffrn_reflns_limit_k_max 7
_diffrn_reflns_limit_k_min -7
_diffrn_reflns_limit_l_max 17
_diffrn_reflns_limit_l_min -17
_diffrn_reflns_number 8833
_diffrn_reflns_theta_full 25.02
_diffrn_reflns_theta_max 25.02
_diffrn_reflns_theta_min 1.10
_exptl_absorpt_coefficient_mu 0.109
_exptl_absorpt_correction_T_max 0.9802
_exptl_absorpt_correction_T_min 0.9614
_exptl_absorpt_correction_type multi-scan
_exptl_absorpt_process_details SADABS
_exptl_crystal_colour Colorless
_exptl_crystal_density_diffrn 1.495
_exptl_crystal_density_meas ?
_exptl_crystal_density_method 'not measured'
_exptl_crystal_description Rod
_exptl_crystal_F_000 840
_exptl_crystal_size_max 0.24
_exptl_crystal_size_mid 0.20
_exptl_crystal_size_min 0.18
_refine_diff_density_max 0.200
_refine_diff_density_min -0.170
_refine_diff_density_rms 0.035
_refine_ls_extinction_coef 0.0060(8)
_refine_ls_extinction_expression Fc^*^=kFc[1+0.001xFc^2^\l^3^/sin(2\q)]^-1/4^
_refine_ls_extinction_method SHELXL
_refine_ls_goodness_of_fit_ref 1.071
_refine_ls_hydrogen_treatment constr
_refine_ls_matrix_type full
_refine_ls_number_parameters 274
_refine_ls_number_reflns 3165
_refine_ls_number_restraints 0
_refine_ls_restrained_S_all 1.071
_refine_ls_R_factor_all 0.0438
_refine_ls_R_factor_gt 0.0333
_refine_ls_shift/su_max 0.000
_refine_ls_shift/su_mean 0.000
_refine_ls_structure_factor_coef Fsqd
_refine_ls_weighting_details 'calc w=1/[\s^2^(Fo^2^)+(0.0478P)^2^+0.4497P] where P=(Fo^2^+2Fc^2^)/3'
_refine_ls_weighting_scheme calc
_refine_ls_wR_factor_gt 0.0858
_refine_ls_wR_factor_ref 0.0992
_reflns_number_gt 2584
_reflns_number_total 3165
_reflns_threshold_expression >2sigma(I)
_cod_data_source_file b811132d.txt
_cod_data_source_block 1
_cod_depositor_comments
;
The following automatic conversions were performed:
'_symmetry_cell_setting' value 'Monoclinic' changed to 'monoclinic'
according to '/home/saulius/struct/CIF-dictionaries/cif_core.dic'
dictionary named 'cif_core.dic' version 2.4.1 from
2010-06-29.

'_exptl_absorpt_correction_type' value 'MULTI-SCAN' changed
to 'multi-scan' according to
'/home/saulius/struct/CIF-dictionaries/cif_core.dic' dictionary named
'cif_core.dic' version 2.4.1 from 2010-06-29.

Automatic conversion script
Id: cif_fix_enum 1527 2010-12-29 10:47:43Z saulius 

The following automatic conversions were performed:

'_exptl_crystal_density_meas' value 'NONE' was changed to '?' - the
value is perceived as not measured.

Automatic conversion script
Id: cif_fix_values 3008 2015-01-20 13:52:24Z robertas 
;
_cod_original_sg_symbol_H-M P2(1)/c
_cod_database_code 7200233

loop_
_symmetry_equiv_pos_as_xyz
'x, y, z'
'-x, y+1/2, -z+1/2'
'-x, -y, -z'
'x, -y-1/2, z-1/2'

loop_
_atom_site_label
_atom_site_type_symbol
_atom_site_fract_x
_atom_site_fract_y
_atom_site_fract_z
_atom_site_U_iso_or_equiv
_atom_site_adp_type
_atom_site_occupancy
_atom_site_symmetry_multiplicity
_atom_site_calc_flag
_atom_site_refinement_flags
_atom_site_disorder_assembly
_atom_site_disorder_group
O1 O 0.35821(6) 0.88762(19) 0.62120(9) 0.0519(4) Uani 1 1 d . . .
O2 O 0.32241(6) 0.64876(19) 0.52272(9) 0.0483(3) Uani 1 1 d . . .
H2 H 0.3585 0.5910 0.5435 0.072 Uiso 1 1 calc R . .
O3 O 0.06795(6) 0.67717(18) 0.41019(10) 0.0528(4) Uani 1 1 d . . .
H3 H 0.0313 0.6372 0.3829 0.079 Uiso 1 1 calc R . .
O4 O 0.01521(6) 0.97903(19) 0.39120(9) 0.0515(3) Uani 1 1 d . . .
N1 N 0.43820(7) 0.4669(2) 0.58612(9) 0.0393(3) Uani 1 1 d . . .
N2 N 0.62087(7) -0.0649(2) 0.68097(11) 0.0464(4) Uani 1 1 d . . .
N3 N 0.68816(7) -0.1334(2) 0.70915(11) 0.0444(4) Uani 1 1 d . . .
N4 N 0.69231(6) 0.19795(18) 0.69896(8) 0.0306(3) Uani 1 1 d . . .
N5 N 0.72159(7) 0.3948(2) 0.69415(11) 0.0423(4) Uani 1 1 d . . .
H5A H 0.7112 0.4477 0.6352 0.063 Uiso 1 1 d R . .
H5B H 0.7008 0.4707 0.7415 0.063 Uiso 1 1 d R . .
N6 N 0.94637(7) -0.0573(2) 0.82122(10) 0.0412(4) Uani 1 1 d . . .
C1 C 0.55131(9) 0.4608(3) 0.66954(12) 0.0397(4) Uani 1 1 d . . .
H1 H 0.5856 0.5301 0.7052 0.048 Uiso 1 1 calc R . .
C2 C 0.48889(9) 0.5574(3) 0.63829(12) 0.0412(4) Uani 1 1 d . . .
H2A H 0.4820 0.6923 0.6545 0.049 Uiso 1 1 calc R . .
C3 C 0.44808(9) 0.2726(3) 0.56504(12) 0.0437(4) Uani 1 1 d . . .
H3A H 0.4131 0.2074 0.5289 0.052 Uiso 1 1 calc R . .
C4 C 0.50771(9) 0.1644(3) 0.59434(12) 0.0424(4) Uani 1 1 d . . .
H4 H 0.5120 0.0279 0.5792 0.051 Uiso 1 1 calc R . .
C5 C 0.56164(8) 0.2591(2) 0.64666(11) 0.0331(4) Uani 1 1 d . . .
C6 C 0.62421(8) 0.1343(2) 0.67546(11) 0.0340(4) Uani 1 1 d . . .
C7 C 0.73045(8) 0.0260(2) 0.71903(10) 0.0324(4) Uani 1 1 d . . .
C8 C 0.80661(8) 0.0091(2) 0.75051(10) 0.0320(4) Uani 1 1 d . . .
C9 C 0.84587(8) 0.1641(3) 0.79272(11) 0.0374(4) Uani 1 1 d . . .
H9 H 0.8260 0.2932 0.7980 0.045 Uiso 1 1 calc R . .
C10 C 0.91489(9) 0.1241(3) 0.82684(12) 0.0410(4) Uani 1 1 d . . .
H10 H 0.9406 0.2291 0.8551 0.049 Uiso 1 1 calc R . .
C11 C 0.90914(8) -0.2045(3) 0.77804(11) 0.0402(4) Uani 1 1 d . . .
H11 H 0.9310 -0.3307 0.7719 0.048 Uiso 1 1 calc R . .
C12 C 0.84019(8) -0.1790(2) 0.74232(11) 0.0362(4) Uani 1 1 d . . .
H12 H 0.8163 -0.2860 0.7131 0.043 Uiso 1 1 calc R . .
C13 C 0.25025(8) 0.9432(2) 0.53373(10) 0.0327(4) Uani 1 1 d . . .
C14 C 0.24727(9) 1.1475(2) 0.55625(11) 0.0385(4) Uani 1 1 d . . .
H14 H 0.2858 1.2077 0.5882 0.046 Uiso 1 1 calc R . .
C15 C 0.18720(9) 1.2622(3) 0.53136(12) 0.0423(4) Uani 1 1 d . . .
H15 H 0.1863 1.4003 0.5447 0.051 Uiso 1 1 calc R . .
C16 C 0.12882(9) 1.1726(3) 0.48697(11) 0.0387(4) Uani 1 1 d . . .
H16 H 0.0883 1.2499 0.4712 0.046 Uiso 1 1 calc R . .
C17 C 0.13033(8) 0.9674(2) 0.46575(10) 0.0329(4) Uani 1 1 d . . .
C18 C 0.19161(8) 0.8535(2) 0.48753(10) 0.0327(4) Uani 1 1 d . . .
H18 H 0.1935 0.7171 0.4712 0.039 Uiso 1 1 calc R . .
C19 C 0.31524(8) 0.8243(2) 0.56328(11) 0.0365(4) Uani 1 1 d . . .
C20 C 0.06527(8) 0.8759(3) 0.41891(11) 0.0369(4) Uani 1 1 d . . .

loop_
_atom_site_aniso_label
_atom_site_aniso_U_11
_atom_site_aniso_U_22
_atom_site_aniso_U_33
_atom_site_aniso_U_23
_atom_site_aniso_U_13
_atom_site_aniso_U_12
O1 0.0403(7) 0.0507(8) 0.0629(8) -0.0062(6) -0.0230(6) 0.0029(6)
O2 0.0366(7) 0.0414(7) 0.0655(8) -0.0066(6) -0.0187(6) 0.0120(5)
O3 0.0364(7) 0.0402(7) 0.0801(9) -0.0016(6) -0.0230(6) -0.0016(6)
O4 0.0365(7) 0.0494(8) 0.0672(8) 0.0013(6) -0.0185(6) 0.0086(6)
N1 0.0289(7) 0.0392(8) 0.0493(8) 0.0047(6) -0.0045(6) 0.0048(6)
N2 0.0315(7) 0.0291(8) 0.0774(11) 0.0023(7) -0.0166(7) 0.0021(6)
N3 0.0309(7) 0.0292(8) 0.0719(10) 0.0030(7) -0.0153(7) 0.0032(6)
N4 0.0260(6) 0.0246(7) 0.0406(7) 0.0001(5) -0.0069(5) 0.0007(5)
N5 0.0330(7) 0.0273(7) 0.0657(10) 0.0033(7) -0.0102(7) -0.0035(6)
N6 0.0286(7) 0.0437(9) 0.0508(8) 0.0027(7) -0.0077(6) 0.0008(6)
C1 0.0340(9) 0.0338(9) 0.0505(10) -0.0031(7) -0.0099(7) 0.0025(7)
C2 0.0386(9) 0.0328(9) 0.0518(10) -0.0010(8) -0.0041(8) 0.0080(7)
C3 0.0306(9) 0.0394(10) 0.0601(11) 0.0002(8) -0.0130(8) -0.0006(7)
C4 0.0356(9) 0.0300(9) 0.0605(11) -0.0019(8) -0.0114(8) 0.0019(7)
C5 0.0272(8) 0.0306(8) 0.0410(9) 0.0028(7) -0.0041(6) 0.0010(6)
C6 0.0288(8) 0.0288(8) 0.0440(9) -0.0002(7) -0.0071(7) 0.0011(7)
C7 0.0292(8) 0.0273(8) 0.0402(8) 0.0006(6) -0.0064(6) 0.0024(7)
C8 0.0281(8) 0.0338(9) 0.0339(8) 0.0043(6) -0.0040(6) 0.0017(7)
C9 0.0335(8) 0.0339(9) 0.0441(9) 0.0007(7) -0.0068(7) 0.0018(7)
C10 0.0345(9) 0.0406(10) 0.0473(10) 0.0001(8) -0.0091(7) -0.0038(8)
C11 0.0314(8) 0.0386(10) 0.0502(10) 0.0006(8) -0.0040(7) 0.0069(7)
C12 0.0315(8) 0.0341(9) 0.0425(9) -0.0006(7) -0.0063(7) 0.0010(7)
C13 0.0270(8) 0.0349(9) 0.0360(8) 0.0036(7) -0.0017(6) 0.0004(7)
C14 0.0325(8) 0.0374(9) 0.0452(9) -0.0039(7) -0.0048(7) -0.0030(7)
C15 0.0428(10) 0.0319(9) 0.0522(10) -0.0042(8) -0.0001(8) 0.0033(8)
C16 0.0325(8) 0.0392(9) 0.0443(9) 0.0018(7) -0.0015(7) 0.0089(7)
C17 0.0285(8) 0.0352(9) 0.0348(8) 0.0033(7) -0.0016(6) 0.0020(7)
C18 0.0297(8) 0.0299(8) 0.0383(8) 0.0023(7) -0.0025(6) 0.0004(7)
C19 0.0294(8) 0.0352(9) 0.0446(9) 0.0044(7) -0.0039(7) -0.0015(7)
C20 0.0297(8) 0.0392(10) 0.0416(9) 0.0023(7) -0.0038(7) 0.0024(7)

loop_
_atom_type_symbol
_atom_type_description
_atom_type_scat_dispersion_real
_atom_type_scat_dispersion_imag
_atom_type_scat_source
C C 0.0033 0.0016 'International Tables Vol C Tables 4.2.6.8 and 6.1.1.4'
H H 0.0000 0.0000 'International Tables Vol C Tables 4.2.6.8 and 6.1.1.4'
N N 0.0061 0.0033 'International Tables Vol C Tables 4.2.6.8 and 6.1.1.4'
O O 0.0106 0.0060 'International Tables Vol C Tables 4.2.6.8 and 6.1.1.4'

loop_
_geom_angle_atom_site_label_1
_geom_angle_atom_site_label_2
_geom_angle_atom_site_label_3
_geom_angle
_geom_angle_site_symmetry_1
_geom_angle_site_symmetry_3
_geom_angle_publ_flag
C19 O2 H2 109.5 . . ?
C20 O3 H3 109.5 . . ?
C3 N1 C2 117.63(14) . . ?
C6 N2 N3 107.50(13) . . ?
C7 N3 N2 107.64(13) . . ?
C7 N4 C6 105.61(12) . . ?
C7 N4 N5 125.30(12) . . ?
C6 N4 N5 128.71(12) . . ?
N4 N5 H5A 108.5 . . ?
N4 N5 H5B 106.3 . . ?
H5A N5 H5B 113.9 . . ?
C10 N6 C11 117.32(14) . . ?
C5 C1 C2 118.69(15) . . ?
C5 C1 H1 120.7 . . ?
C2 C1 H1 120.7 . . ?
N1 C2 C1 123.42(16) . . ?
N1 C2 H2A 118.3 . . ?
C1 C2 H2A 118.3 . . ?
N1 C3 C4 122.78(16) . . ?
N1 C3 H3A 118.6 . . ?
C4 C3 H3A 118.6 . . ?
C3 C4 C5 119.90(16) . . ?
C3 C4 H4 120.1 . . ?
C5 C4 H4 120.1 . . ?
C1 C5 C4 117.54(14) . . ?
C1 C5 C6 125.39(14) . . ?
C4 C5 C6 117.04(14) . . ?
N2 C6 N4 109.62(13) . . ?
N2 C6 C5 122.41(14) . . ?
N4 C6 C5 127.97(14) . . ?
N3 C7 N4 109.63(13) . . ?
N3 C7 C8 122.36(14) . . ?
N4 C7 C8 127.98(14) . . ?
C9 C8 C12 117.61(14) . . ?
C9 C8 C7 124.51(14) . . ?
C12 C8 C7 117.76(14) . . ?
C10 C9 C8 119.12(15) . . ?
C10 C9 H9 120.4 . . ?
C8 C9 H9 120.4 . . ?
N6 C10 C9 123.32(16) . . ?
N6 C10 H10 118.3 . . ?
C9 C10 H10 118.3 . . ?
N6 C11 C12 123.39(16) . . ?
N6 C11 H11 118.3 . . ?
C12 C11 H11 118.3 . . ?
C11 C12 C8 119.19(15) . . ?
C11 C12 H12 120.4 . . ?
C8 C12 H12 120.4 . . ?
C14 C13 C18 119.41(14) . . ?
C14 C13 C19 118.56(14) . . ?
C18 C13 C19 121.98(14) . . ?
C15 C14 C13 120.26(15) . . ?
C15 C14 H14 119.9 . . ?
C13 C14 H14 119.9 . . ?
C16 C15 C14 120.23(16) . . ?
C16 C15 H15 119.9 . . ?
C14 C15 H15 119.9 . . ?
C15 C16 C17 120.17(15) . . ?
C15 C16 H16 119.9 . . ?
C17 C16 H16 119.9 . . ?
C16 C17 C18 119.76(15) . . ?
C16 C17 C20 118.29(14) . . ?
C18 C17 C20 121.95(14) . . ?
C17 C18 C13 120.11(15) . . ?
C17 C18 H18 119.9 . . ?
C13 C18 H18 119.9 . . ?
O1 C19 O2 123.11(14) . . ?
O1 C19 C13 121.80(15) . . ?
O2 C19 C13 115.09(13) . . ?
O4 C20 O3 123.80(15) . . ?
O4 C20 C17 121.81(15) . . ?
O3 C20 C17 114.39(14) . . ?

loop_
_geom_bond_atom_site_label_1
_geom_bond_atom_site_label_2
_geom_bond_distance
_geom_bond_site_symmetry_2
_geom_bond_publ_flag
O1 C19 1.2206(18) . ?
O2 C19 1.310(2) . ?
O2 H2 0.8200 . ?
O3 C20 1.316(2) . ?
O3 H3 0.8200 . ?
O4 C20 1.2090(19) . ?
N1 C3 1.330(2) . ?
N1 C2 1.334(2) . ?
N2 C6 1.315(2) . ?
N2 N3 1.3766(18) . ?
N3 C7 1.314(2) . ?
N4 C7 1.3616(19) . ?
N4 C6 1.3632(19) . ?
N4 N5 1.4075(17) . ?
N5 H5A 0.9500 . ?
N5 H5B 0.9499 . ?
N6 C10 1.333(2) . ?
N6 C11 1.338(2) . ?
C1 C5 1.385(2) . ?
C1 C2 1.385(2) . ?
C1 H1 0.9300 . ?
C2 H2A 0.9300 . ?
C3 C4 1.372(2) . ?
C3 H3A 0.9300 . ?
C4 C5 1.389(2) . ?
C4 H4 0.9300 . ?
C5 C6 1.472(2) . ?
C7 C8 1.475(2) . ?
C8 C9 1.388(2) . ?
C8 C12 1.392(2) . ?
C9 C10 1.384(2) . ?
C9 H9 0.9300 . ?
C10 H10 0.9300 . ?
C11 C12 1.376(2) . ?
C11 H11 0.9300 . ?
C12 H12 0.9300 . ?
C13 C14 1.387(2) . ?
C13 C18 1.394(2) . ?
C13 C19 1.489(2) . ?
C14 C15 1.384(2) . ?
C14 H14 0.9300 . ?
C15 C16 1.378(2) . ?
C15 H15 0.9300 . ?
C16 C17 1.387(2) . ?
C16 H16 0.9300 . ?
C17 C18 1.389(2) . ?
C17 C20 1.495(2) . ?
C18 H18 0.9300 . ?

loop_
_geom_torsion_atom_site_label_1
_geom_torsion_atom_site_label_2
_geom_torsion_atom_site_label_3
_geom_torsion_atom_site_label_4
_geom_torsion
_geom_torsion_site_symmetry_1
_geom_torsion_site_symmetry_2
_geom_torsion_site_symmetry_3
_geom_torsion_site_symmetry_4
_geom_torsion_publ_flag
C6 N2 N3 C7 -0.6(2) . . . . ?
C3 N1 C2 C1 1.4(3) . . . . ?
C5 C1 C2 N1 -0.8(3) . . . . ?
C2 N1 C3 C4 -0.3(3) . . . . ?
N1 C3 C4 C5 -1.5(3) . . . . ?
C2 C1 C5 C4 -0.9(2) . . . . ?
C2 C1 C5 C6 -178.99(16) . . . . ?
C3 C4 C5 C1 2.0(3) . . . . ?
C3 C4 C5 C6 -179.76(16) . . . . ?
N3 N2 C6 N4 0.3(2) . . . . ?
N3 N2 C6 C5 179.67(14) . . . . ?
C7 N4 C6 N2 0.10(19) . . . . ?
N5 N4 C6 N2 173.19(15) . . . . ?
C7 N4 C6 C5 -179.22(15) . . . . ?
N5 N4 C6 C5 -6.1(3) . . . . ?
C1 C5 C6 N2 154.88(18) . . . . ?
C4 C5 C6 N2 -23.2(2) . . . . ?
C1 C5 C6 N4 -25.9(3) . . . . ?
C4 C5 C6 N4 156.03(16) . . . . ?
N2 N3 C7 N4 0.68(19) . . . . ?
N2 N3 C7 C8 178.74(14) . . . . ?
C6 N4 C7 N3 -0.49(18) . . . . ?
N5 N4 C7 N3 -173.89(15) . . . . ?
C6 N4 C7 C8 -178.41(15) . . . . ?
N5 N4 C7 C8 8.2(3) . . . . ?
N3 C7 C8 C9 -155.71(16) . . . . ?
N4 C7 C8 C9 22.0(3) . . . . ?
N3 C7 C8 C12 20.2(2) . . . . ?
N4 C7 C8 C12 -162.08(15) . . . . ?
C12 C8 C9 C10 -2.0(2) . . . . ?
C7 C8 C9 C10 174.00(15) . . . . ?
C11 N6 C10 C9 1.8(3) . . . . ?
C8 C9 C10 N6 0.2(3) . . . . ?
C10 N6 C11 C12 -2.0(3) . . . . ?
N6 C11 C12 C8 0.3(3) . . . . ?
C9 C8 C12 C11 1.7(2) . . . . ?
C7 C8 C12 C11 -174.50(14) . . . . ?
C18 C13 C14 C15 -1.4(2) . . . . ?
C19 C13 C14 C15 -178.87(15) . . . . ?
C13 C14 C15 C16 2.4(3) . . . . ?
C14 C15 C16 C17 -1.0(3) . . . . ?
C15 C16 C17 C18 -1.5(2) . . . . ?
C15 C16 C17 C20 179.01(15) . . . . ?
C16 C17 C18 C13 2.5(2) . . . . ?
C20 C17 C18 C13 -177.99(14) . . . . ?
C14 C13 C18 C17 -1.1(2) . . . . ?
C19 C13 C18 C17 176.33(14) . . . . ?
C14 C13 C19 O1 15.3(2) . . . . ?
C18 C13 C19 O1 -162.16(16) . . . . ?
C14 C13 C19 O2 -164.78(15) . . . . ?
C18 C13 C19 O2 17.8(2) . . . . ?
C16 C17 C20 O4 7.7(2) . . . . ?
C18 C17 C20 O4 -171.80(15) . . . . ?
C16 C17 C20 O3 -172.90(15) . . . . ?
C18 C17 C20 O3 7.6(2) . . . . ?

loop_
_cod_related_entry_id
_cod_related_entry_database
_cod_related_entry_code
1 ChemSpider 30653525
